data_2234092
loop_
_publ_author_name
'Zhou, Mei-Yun'
'Li, Yi-Qun'
'Zheng, Wen-Jie'

_publ_section_title
;
 1,2-Bis(4-methylbenzyl)diselane
;
_journal_coeditor_code BH2412
_journal_issue 4
_journal_name_full 'Acta Crystallographica Section E'
_journal_page_first o985
_journal_paper_doi 10.1107/S1600536812007726
_journal_volume 68
_journal_year 2012
_chemical_formula_iupac 'C16 H18 Se2'
_chemical_formula_moiety 'C16 H18 Se2'
_chemical_formula_sum 'C16 H18 Se2'
_chemical_formula_weight 368.22
_chemical_name_systematic
;
1,2-Bis(4-methylbenzyl)diselane
;
_space_group_IT_number 14
_symmetry_cell_setting monoclinic
_symmetry_space_group_name_Hall '-P 2ybc'
_symmetry_space_group_name_H-M 'P 1 21/c 1'
_atom_sites_solution_hydrogens geom
_atom_sites_solution_primary direct
_atom_sites_solution_secondary difmap
_audit_creation_method
;
Olex2 1.1
(compiled 2011.11.01 svn.r2039, GUI svn.r3906)
;
_cell_angle_alpha 90.00
_cell_angle_beta 91.701(9)
_cell_angle_gamma 90.00
_cell_formula_units_Z 4
_cell_length_a 5.8748(7)
_cell_length_b 11.5315(11)
_cell_length_c 22.794(3)
_cell_measurement_reflns_used 933
_cell_measurement_temperature 293(2)
_cell_measurement_theta_max 29.4156
_cell_measurement_theta_min 3.2054
_cell_volume 1543.5(3)
_computing_cell_refinement 'CrysAlis PRO (Agilent, 2010)'
_computing_data_collection 'CrysAlis PRO (Agilent, 2010)'
_computing_data_reduction 'CrysAlis PRO (Agilent, 2010)'
_computing_molecular_graphics 'SHELXTL (Sheldrick, 2008)'
_computing_publication_material 'publCIF (Westrip, 2010)'
_computing_structure_refinement 'SHELXL97 (Sheldrick, 2008)'
_computing_structure_solution 'SHELXS97 (Sheldrick, 2008)'
_diffrn_ambient_temperature 293(2)
_diffrn_detector_area_resol_mean 16.0288
_diffrn_measured_fraction_theta_full 0.999
_diffrn_measured_fraction_theta_max 0.999
_diffrn_measurement_device_type 'Agilent Xcalibur Sapphire3 Gemini Ultra'
_diffrn_measurement_method '\w scans'
_diffrn_radiation_monochromator graphite
_diffrn_radiation_type 'Mo K\a'
_diffrn_radiation_wavelength 0.7107
_diffrn_reflns_av_R_equivalents 0.0412
_diffrn_reflns_limit_h_max 6
_diffrn_reflns_limit_h_min -4
_diffrn_reflns_limit_k_max 13
_diffrn_reflns_limit_k_min -7
_diffrn_reflns_limit_l_max 26
_diffrn_reflns_limit_l_min -27
_diffrn_reflns_number 4989
_diffrn_reflns_theta_full 25.00
_diffrn_reflns_theta_max 25.00
_diffrn_reflns_theta_min 3.21
_exptl_absorpt_coefficient_mu 4.772
_exptl_absorpt_correction_T_max 1.00000
_exptl_absorpt_correction_T_min 0.46849
_exptl_absorpt_correction_type multi-scan
_exptl_absorpt_process_details '(CrysAlis PRO; Agilent, 2010)'
_exptl_crystal_colour yellow
_exptl_crystal_density_diffrn 1.585
_exptl_crystal_density_method 'not measured'
_exptl_crystal_description prism
_exptl_crystal_F_000 728
_exptl_crystal_size_max 0.40
_exptl_crystal_size_mid 0.09
_exptl_crystal_size_min 0.09
_refine_diff_density_max 0.392
_refine_diff_density_min -0.909
_refine_ls_extinction_method none
_refine_ls_goodness_of_fit_ref 1.018
_refine_ls_hydrogen_treatment constr
_refine_ls_matrix_type full
_refine_ls_number_constraints 0
_refine_ls_number_parameters 165
_refine_ls_number_reflns 2708
_refine_ls_number_restraints 0
_refine_ls_restrained_S_all 1.018
_refine_ls_R_factor_all 0.0908
_refine_ls_R_factor_gt 0.0514
_refine_ls_shift/su_max 0.001
_refine_ls_shift/su_mean 0.000
_refine_ls_structure_factor_coef Fsqd
_refine_ls_weighting_details 'calc w=1/[\s^2^(Fo^2^)+(0.04P)^2^] where P=(Fo^2^+2Fc^2^)/3'
_refine_ls_weighting_scheme calc
_refine_ls_wR_factor_gt 0.0956
_refine_ls_wR_factor_ref 0.1114
_reflns_number_gt 1806
_reflns_number_total 2708
_reflns_threshold_expression I>2\s(I)
_cod_data_source_file bh2412.cif
_cod_data_source_block I
_cod_original_sg_symbol_H-M 'P 21/c'
_cod_database_code 2234092
_cod_database_fobs_code 2234092

loop_
_space_group_symop_id
_space_group_symop_operation_xyz
1 'x, y, z'
2 '-x, y+1/2, -z+1/2'
3 '-x, -y, -z'
4 'x, -y-1/2, z-1/2'

loop_
_atom_site_type_symbol
_atom_site_label
_atom_site_fract_x
_atom_site_fract_y
_atom_site_fract_z
_atom_site_U_iso_or_equiv
_atom_site_adp_type
_atom_site_calc_flag
_atom_site_refinement_flags
_atom_site_occupancy
_atom_site_symmetry_multiplicity
Se Se1 0.12002(10) 0.36751(6) 0.23758(3) 0.0552(2) Uani d . 1 1
Se Se2 0.50760(10) 0.39377(5) 0.24250(3) 0.0556(2) Uani d . 1 1
C C10 0.4109(9) 0.5942(5) 0.1691(3) 0.0429(14) Uani d . 1 1
C C6 0.5077(10) 0.1399(6) 0.0874(3) 0.0559(17) Uani d . 1 1
H H6 0.6441 0.1495 0.0683 0.067 Uiso calc R 1 1
C C2 0.1859(9) 0.2269(5) 0.1334(2) 0.0403(14) Uani d . 1 1
C C7 0.3887(9) 0.2363(5) 0.1049(2) 0.0476(15) Uani d . 1 1
H H7 0.4468 0.3096 0.0973 0.057 Uiso calc R 1 1
C C3 0.1048(9) 0.1154(5) 0.1433(3) 0.0500(16) Uani d . 1 1
H H3 -0.0323 0.1057 0.1620 0.060 Uiso calc R 1 1
C C15 0.2026(9) 0.6475(5) 0.1722(3) 0.0479(15) Uani d . 1 1
H H15 0.1437 0.6645 0.2087 0.057 Uiso calc R 1 1
C C1 0.0609(9) 0.3312(5) 0.1532(3) 0.0514(16) Uani d . 1 1
H H1A -0.1012 0.3190 0.1465 0.062 Uiso calc R 1 1
H H1B 0.1051 0.3973 0.1298 0.062 Uiso calc R 1 1
C C9 0.5378(10) 0.5602(5) 0.2243(3) 0.0638(19) Uani d . 1 1
H H9A 0.4812 0.6053 0.2567 0.077 Uiso calc R 1 1
H H9B 0.6977 0.5787 0.2204 0.077 Uiso calc R 1 1
C C13 0.1619(11) 0.6539(5) 0.0667(3) 0.0590(18) Uani d . 1 1
C C5 0.4281(10) 0.0295(5) 0.0978(3) 0.0505(16) Uani d . 1 1
C C14 0.0798(9) 0.6759(5) 0.1216(3) 0.0528(17) Uani d . 1 1
H H14 -0.0619 0.7109 0.1246 0.063 Uiso calc R 1 1
C C11 0.4962(10) 0.5722(5) 0.1137(3) 0.0530(17) Uani d . 1 1
H H11 0.6380 0.5373 0.1106 0.064 Uiso calc R 1 1
C C4 0.2230(10) 0.0197(5) 0.1258(3) 0.0552(17) Uani d . 1 1
H H4 0.1642 -0.0536 0.1330 0.066 Uiso calc R 1 1
C C12 0.3736(12) 0.6015(5) 0.0636(3) 0.0617(18) Uani d . 1 1
H H12 0.4334 0.5860 0.0271 0.074 Uiso calc R 1 1
C C8 0.5624(11) -0.0765(6) 0.0797(3) 0.084(2) Uani d . 1 1
H H8A 0.4714 -0.1225 0.0529 0.126 Uiso calc R 1 1
H H8B 0.6022 -0.1217 0.1139 0.126 Uiso calc R 1 1
H H8C 0.6986 -0.0523 0.0610 0.126 Uiso calc R 1 1
C C16 0.0258(13) 0.6855(7) 0.0112(3) 0.106(3) Uani d . 1 1
H H16A -0.1074 0.6374 0.0079 0.159 Uiso calc R 1 1
H H16B 0.1179 0.6735 -0.0223 0.159 Uiso calc R 1 1
H H16C -0.0191 0.7654 0.0130 0.159 Uiso calc R 1 1

loop_
_atom_site_aniso_label
_atom_site_aniso_U_11
_atom_site_aniso_U_22
_atom_site_aniso_U_33
_atom_site_aniso_U_12
_atom_site_aniso_U_13
_atom_site_aniso_U_23
Se1 0.0591(4) 0.0521(4) 0.0554(4) -0.0040(3) 0.0163(3) -0.0017(3)
Se2 0.0581(4) 0.0471(4) 0.0609(5) 0.0025(3) -0.0119(3) 0.0037(4)
C10 0.038(3) 0.028(3) 0.063(4) -0.004(3) -0.003(3) -0.001(3)
C6 0.051(4) 0.067(4) 0.049(4) -0.005(4) 0.004(3) -0.005(4)
C2 0.041(3) 0.037(3) 0.042(4) -0.005(3) -0.012(3) 0.005(3)
C7 0.054(4) 0.039(3) 0.049(4) -0.005(3) 0.002(3) 0.000(3)
C3 0.041(3) 0.058(4) 0.051(4) -0.006(3) -0.003(3) 0.000(3)
C15 0.057(4) 0.036(3) 0.052(4) 0.001(3) 0.010(3) -0.004(3)
C1 0.047(3) 0.047(4) 0.060(4) 0.003(3) -0.006(3) -0.002(3)
C9 0.063(4) 0.042(4) 0.086(5) -0.010(3) -0.009(4) -0.004(4)
C13 0.063(4) 0.045(4) 0.069(5) -0.016(4) -0.008(4) 0.013(4)
C5 0.060(4) 0.046(4) 0.044(4) 0.003(3) -0.004(3) -0.009(3)
C14 0.044(3) 0.040(4) 0.075(5) 0.003(3) 0.007(3) 0.011(4)
C11 0.051(4) 0.035(4) 0.074(5) 0.001(3) 0.015(3) 0.002(4)
C4 0.063(4) 0.044(4) 0.058(5) -0.010(3) -0.007(3) 0.002(4)
C12 0.082(5) 0.046(4) 0.058(5) -0.009(4) 0.023(4) 0.000(4)
C8 0.098(6) 0.061(5) 0.092(6) 0.010(4) 0.001(4) -0.021(5)
C16 0.113(6) 0.127(7) 0.077(6) -0.014(6) -0.031(5) 0.034(6)

loop_
_atom_type_symbol
_atom_type_description
_atom_type_scat_dispersion_real
_atom_type_scat_dispersion_imag
_atom_type_scat_source
C C 0.0033 0.0016 'International Tables Vol C Tables 4.2.6.8 and 6.1.1.4'
H H 0.0000 0.0000 'International Tables Vol C Tables 4.2.6.8 and 6.1.1.4'
Se Se -0.0929 2.2259 'International Tables Vol C Tables 4.2.6.8 and 6.1.1.4'

loop_
_geom_angle_atom_site_label_1
_geom_angle_atom_site_label_2
_geom_angle_atom_site_label_3
_geom_angle
C1 Se1 Se2 102.67(16)
C9 Se2 Se1 102.31(17)
C15 C10 C9 119.7(6)
C15 C10 C11 118.2(5)
C11 C10 C9 122.0(5)
C7 C6 H6 119.4
C7 C6 C5 121.1(6)
C5 C6 H6 119.4
C7 C2 C3 117.0(5)
C7 C2 C1 121.4(5)
C3 C2 C1 121.6(5)
C6 C7 H7 119.1
C2 C7 C6 121.7(5)
C2 C7 H7 119.1
C2 C3 H3 119.4
C4 C3 C2 121.2(5)
C4 C3 H3 119.4
C10 C15 H15 119.8
C10 C15 C14 120.4(6)
C14 C15 H15 119.8
Se1 C1 H1A 109.0
Se1 C1 H1B 109.0
C2 C1 Se1 112.9(4)
C2 C1 H1A 109.0
C2 C1 H1B 109.0
H1A C1 H1B 107.8
Se2 C9 H9A 109.0
Se2 C9 H9B 109.0
C10 C9 Se2 112.7(4)
C10 C9 H9A 109.0
C10 C9 H9B 109.0
H9A C9 H9B 107.8
C14 C13 C12 117.7(6)
C14 C13 C16 121.4(6)
C12 C13 C16 120.9(7)
C6 C5 C4 117.3(6)
C6 C5 C8 121.0(6)
C4 C5 C8 121.7(6)
C15 C14 H14 119.1
C13 C14 C15 121.8(6)
C13 C14 H14 119.1
C10 C11 H11 119.6
C12 C11 C10 120.9(6)
C12 C11 H11 119.6
C3 C4 C5 121.6(6)
C3 C4 H4 119.2
C5 C4 H4 119.2
C13 C12 H12 119.5
C11 C12 C13 121.0(6)
C11 C12 H12 119.5
C5 C8 H8A 109.5
C5 C8 H8B 109.5
C5 C8 H8C 109.5
H8A C8 H8B 109.5
H8A C8 H8C 109.5
H8B C8 H8C 109.5
C13 C16 H16A 109.5
C13 C16 H16B 109.5
C13 C16 H16C 109.5
H16A C16 H16B 109.5
H16A C16 H16C 109.5
H16B C16 H16C 109.5

loop_
_geom_bond_atom_site_label_1
_geom_bond_atom_site_label_2
_geom_bond_distance
Se1 Se2 2.2964(9)
Se1 C1 1.989(6)
Se2 C9 1.973(6)
C10 C15 1.373(7)
C10 C9 1.496(8)
C10 C11 1.396(8)
C6 H6 0.9300
C6 C7 1.379(7)
C6 C5 1.379(8)
C2 C7 1.378(7)
C2 C3 1.392(7)
C2 C1 1.487(7)
C7 H7 0.9300
C3 H3 0.9300
C3 C4 1.369(8)
C15 H15 0.9300
C15 C14 1.383(8)
C1 H1A 0.9700
C1 H1B 0.9700
C9 H9A 0.9700
C9 H9B 0.9700
C13 C14 1.377(9)
C13 C12 1.386(9)
C13 C16 1.521(8)
C5 C4 1.385(8)
C5 C8 1.519(8)
C14 H14 0.9300
C11 H11 0.9300
C11 C12 1.373(8)
C4 H4 0.9300
C12 H12 0.9300
C8 H8A 0.9600
C8 H8B 0.9600
C8 H8C 0.9600
C16 H16A 0.9600
C16 H16B 0.9600
C16 H16C 0.9600

loop_
_geom_torsion_atom_site_label_1
_geom_torsion_atom_site_label_2
_geom_torsion_atom_site_label_3
_geom_torsion_atom_site_label_4
_geom_torsion
Se1 Se2 C9 C10 -51.8(5)
Se2 Se1 C1 C2 59.1(4)
C10 C15 C14 C13 -1.0(9)
C10 C11 C12 C13 0.1(9)
C6 C5 C4 C3 -0.8(9)
C2 C3 C4 C5 0.1(9)
C7 C6 C5 C4 0.7(9)
C7 C6 C5 C8 -178.5(5)
C7 C2 C3 C4 0.6(8)
C7 C2 C1 Se1 -97.9(6)
C3 C2 C7 C6 -0.7(8)
C3 C2 C1 Se1 81.6(6)
C15 C10 C9 Se2 100.6(6)
C15 C10 C11 C12 -0.9(9)
C1 Se1 Se2 C9 88.1(3)
C1 C2 C7 C6 178.8(5)
C1 C2 C3 C4 -178.8(5)
C9 C10 C15 C14 -177.8(5)
C9 C10 C11 C12 178.2(5)
C5 C6 C7 C2 0.0(9)
C14 C13 C12 C11 0.4(9)
C11 C10 C15 C14 1.4(8)
C11 C10 C9 Se2 -78.6(6)
C12 C13 C14 C15 0.1(9)
C8 C5 C4 C3 178.5(6)
C16 C13 C14 C15 -180.0(6)
C16 C13 C12 C11 -179.6(6)
